data_4068121
loop_
_publ_author_name
'Keske, Eric C.'
'Zenkina, Olena V.'
'Wang, Ruiyao'
'Crudden, Cathleen M.'

_publ_section_title
;
 Synthesis and Structure of Silver and Rhodium 1,2,3-Triazol-5-ylidene
 Mesoionic Carbene Complexes
;
_journal_issue 1
_journal_name_full Organometallics
_journal_page_first 456
_journal_paper_doi 10.1021/om201104f
_journal_volume 31
_journal_year 2012
_chemical_formula_sum 'C57 H76 B2 Cl2 F8 N8 Rh2'
_chemical_formula_weight 1323.60
_space_group_IT_number 15
_symmetry_cell_setting monoclinic
_symmetry_space_group_name_Hall '-C 2yc'
_symmetry_space_group_name_H-M 'C 1 2/c 1'
_atom_sites_solution_hydrogens geom
_atom_sites_solution_primary direct
_atom_sites_solution_secondary difmap
_audit_creation_method SHELXL-97
_cell_angle_alpha 90.00
_cell_angle_beta 128.050(2)
_cell_angle_gamma 90.00
_cell_formula_units_Z 4
_cell_length_a 17.7866(9)
_cell_length_b 34.3081(17)
_cell_length_c 13.4527(7)
_cell_measurement_reflns_used 9934
_cell_measurement_temperature 180(2)
_cell_measurement_theta_max 27.14
_cell_measurement_theta_min 2.26
_cell_volume 6464.5(6)
_computing_cell_refinement 'Bruker SAINT'
_computing_data_collection 'Bruker APEX2'
_computing_data_reduction 'Bruker SAINT'
_computing_molecular_graphics 'Bruker SHELXTL'
_computing_publication_material 'Bruker SHELXTL'
_computing_structure_refinement 'SHELXL-97 (Sheldrick, 2008)'
_computing_structure_solution 'SHELXS-97 (Sheldrick, 2008)'
_diffrn_ambient_temperature 180(2)
_diffrn_measured_fraction_theta_full 0.995
_diffrn_measured_fraction_theta_max 0.995
_diffrn_measurement_device_type 'Bruker APEX-II CCD'
_diffrn_measurement_method '\f and \w scans'
_diffrn_radiation_monochromator graphite
_diffrn_radiation_source 'fine-focus sealed tube'
_diffrn_radiation_type MoK\a
_diffrn_radiation_wavelength 0.71073
_diffrn_reflns_av_R_equivalents 0.0305
_diffrn_reflns_av_sigmaI/netI 0.0238
_diffrn_reflns_limit_h_max 21
_diffrn_reflns_limit_h_min -19
_diffrn_reflns_limit_k_max 42
_diffrn_reflns_limit_k_min -42
_diffrn_reflns_limit_l_max 16
_diffrn_reflns_limit_l_min -16
_diffrn_reflns_number 29669
_diffrn_reflns_theta_full 26.00
_diffrn_reflns_theta_max 26.00
_diffrn_reflns_theta_min 1.57
_exptl_absorpt_coefficient_mu 0.657
_exptl_absorpt_correction_T_max 0.9806
_exptl_absorpt_correction_T_min 0.8272
_exptl_absorpt_correction_type multi-scan
_exptl_crystal_colour yellow
_exptl_crystal_density_diffrn 1.360
_exptl_crystal_density_method 'not measured'
_exptl_crystal_description needle
_exptl_crystal_F_000 2720
_exptl_crystal_size_max 0.30
_exptl_crystal_size_mid 0.04
_exptl_crystal_size_min 0.03
_refine_diff_density_max 1.102
_refine_diff_density_min -0.838
_refine_diff_density_rms 0.093
_refine_ls_extinction_method none
_refine_ls_goodness_of_fit_ref 1.052
_refine_ls_hydrogen_treatment constr
_refine_ls_matrix_type full
_refine_ls_number_parameters 373
_refine_ls_number_reflns 6331
_refine_ls_number_restraints 32
_refine_ls_restrained_S_all 1.148
_refine_ls_R_factor_all 0.0524
_refine_ls_R_factor_gt 0.0436
_refine_ls_shift/su_max 0.001
_refine_ls_shift/su_mean 0.000
_refine_ls_structure_factor_coef Fsqd
_refine_ls_weighting_details 'calc w=1/[\s^2^(Fo^2^)+(0.0675P)^2^+20.7660P] where P=(Fo^2^+2Fc^2^)/3'
_refine_ls_weighting_scheme calc
_refine_ls_wR_factor_gt 0.1189
_refine_ls_wR_factor_ref 0.1276
_reflns_number_gt 5350
_reflns_number_total 6331
_reflns_threshold_expression >2sigma(I)
_cod_data_source_file om201104f_si_002.cif
_cod_data_source_block cc98
_cod_original_sg_symbol_H-M C2/c
_cod_database_code 4068121

loop_
_symmetry_equiv_pos_as_xyz
'x, y, z'
'-x, y, -z+1/2'
'x+1/2, y+1/2, z'
'-x+1/2, y+1/2, -z+1/2'
'-x, -y, -z'
'x, -y, z-1/2'
'-x+1/2, -y+1/2, -z'
'x+1/2, -y+1/2, z-1/2'

loop_
_atom_site_label
_atom_site_type_symbol
_atom_site_fract_x
_atom_site_fract_y
_atom_site_fract_z
_atom_site_U_iso_or_equiv
_atom_site_adp_type
_atom_site_occupancy
_atom_site_symmetry_multiplicity
_atom_site_calc_flag
_atom_site_refinement_flags
_atom_site_disorder_assembly
_atom_site_disorder_group
Rh1 Rh 0.03669(2) 0.121987(8) 0.54937(3) 0.03013(12) Uani 1 1 d . . .
N1 N 0.2496(2) 0.12345(8) 0.7992(3) 0.0289(6) Uani 1 1 d . . .
N2 N 0.3088(2) 0.14344(9) 0.9075(3) 0.0333(7) Uani 1 1 d . . .
N3 N 0.2509(2) 0.16757(8) 0.9062(3) 0.0303(6) Uani 1 1 d . . .
C1 C 0.0000 0.24675(15) 0.7500 0.0379(12) Uani 1 2 d S . .
H1A H 0.0000 0.2744 0.7500 0.045 Uiso 1 2 calc SR . .
C2 C 0.0778(3) 0.22688(10) 0.7755(4) 0.0356(8) Uani 1 1 d . . .
H2A H 0.1304 0.2408 0.7915 0.043 Uiso 1 1 calc R . .
C3 C 0.0786(2) 0.18636(10) 0.7775(3) 0.0281(7) Uani 1 1 d . . .
C4 C 0.0000 0.16630(14) 0.7500 0.0284(10) Uani 1 2 d S . .
H4A H 0.0000 0.1386 0.7500 0.034 Uiso 1 2 calc SR . .
C5 C 0.1591(2) 0.16336(10) 0.8025(3) 0.0281(7) Uani 1 1 d . . .
C6 C 0.1562(3) 0.13410(10) 0.7288(3) 0.0281(7) Uani 1 1 d . . .
C7 C 0.2915(3) 0.19499(12) 1.0115(4) 0.0426(9) Uani 1 1 d . . .
H7A H 0.3479 0.1833 1.0886 0.064 Uiso 1 1 calc R . .
H7B H 0.2438 0.2009 1.0238 0.064 Uiso 1 1 calc R . .
H7C H 0.3099 0.2191 0.9924 0.064 Uiso 1 1 calc R . .
C8 C 0.2937(3) 0.09410(11) 0.7733(4) 0.0335(8) Uani 1 1 d . . .
C9 C 0.3192(3) 0.05860(11) 0.8388(4) 0.0398(9) Uani 1 1 d . . .
C10 C 0.3662(3) 0.03155(14) 0.8175(5) 0.0524(11) Uani 1 1 d . . .
H10A H 0.3860 0.0074 0.8614 0.063 Uiso 1 1 calc R . .
C11 C 0.3842(4) 0.03933(15) 0.7337(5) 0.0607(13) Uani 1 1 d . . .
H11A H 0.4156 0.0203 0.7196 0.073 Uiso 1 1 calc R . .
C12 C 0.3575(4) 0.07439(15) 0.6695(5) 0.0553(12) Uani 1 1 d . . .
H12A H 0.3708 0.0791 0.6121 0.066 Uiso 1 1 calc R . .
C13 C 0.3112(3) 0.10303(12) 0.6878(4) 0.0412(9) Uani 1 1 d . . .
C14 C 0.2988(3) 0.04975(12) 0.9312(4) 0.0429(9) Uani 1 1 d . . .
H14A H 0.2533 0.0700 0.9190 0.052 Uiso 1 1 calc R . .
C15 C 0.2514(4) 0.01015(14) 0.9066(5) 0.0592(12) Uani 1 1 d . . .
H15A H 0.1931 0.0089 0.8189 0.089 Uiso 1 1 calc R . .
H15B H 0.2351 0.0065 0.9636 0.089 Uiso 1 1 calc R . .
H15C H 0.2954 -0.0105 0.9214 0.089 Uiso 1 1 calc R . .
C16 C 0.3891(4) 0.05262(16) 1.0669(5) 0.0618(13) Uani 1 1 d . . .
H16A H 0.3730 0.0497 1.1242 0.093 Uiso 1 1 calc R . .
H16B H 0.4191 0.0781 1.0805 0.093 Uiso 1 1 calc R . .
H16C H 0.4335 0.0319 1.0834 0.093 Uiso 1 1 calc R . .
C17 C 0.2827(3) 0.14145(13) 0.6185(4) 0.0443(10) Uani 1 1 d . . .
H17A H 0.2471 0.1567 0.6407 0.053 Uiso 1 1 calc R . .
C18 C 0.2160(4) 0.13535(17) 0.4755(5) 0.0639(13) Uani 1 1 d . . .
H18A H 0.1597 0.1206 0.4510 0.096 Uiso 1 1 calc R . .
H18B H 0.2496 0.1208 0.4508 0.096 Uiso 1 1 calc R . .
H18C H 0.1960 0.1607 0.4330 0.096 Uiso 1 1 calc R . .
C19 C 0.3711(4) 0.16496(18) 0.6614(6) 0.0766(17) Uani 1 1 d . . .
H19A H 0.4082 0.1711 0.7513 0.115 Uiso 1 1 calc R . .
H19B H 0.3513 0.1892 0.6127 0.115 Uiso 1 1 calc R . .
H19C H 0.4104 0.1496 0.6475 0.115 Uiso 1 1 calc R . .
C20 C -0.0751(3) 0.10853(14) 0.3475(4) 0.0505(11) Uani 1 1 d . . .
H20A H -0.0770 0.1267 0.2879 0.061 Uiso 1 1 calc R . .
C21 C -0.1162(3) 0.12287(12) 0.3985(4) 0.0503(12) Uani 1 1 d . . .
H21A H -0.1434 0.1497 0.3687 0.060 Uiso 1 1 calc R . .
C22 C -0.1630(3) 0.09922(15) 0.4415(5) 0.0601(13) Uani 1 1 d . . .
H22A H -0.2264 0.0904 0.3664 0.072 Uiso 1 1 calc R . .
H22B H -0.1732 0.1161 0.4919 0.072 Uiso 1 1 calc R . .
C23 C -0.1041(3) 0.06344(13) 0.5211(4) 0.0480(10) Uani 1 1 d . . .
H23A H -0.1197 0.0568 0.5781 0.058 Uiso 1 1 calc R . .
H23B H -0.1222 0.0409 0.4642 0.058 Uiso 1 1 calc R . .
C24 C 0.0027(3) 0.07016(10) 0.5992(4) 0.0344(8) Uani 1 1 d . . .
H24A H 0.0381 0.0670 0.6921 0.041 Uiso 1 1 calc R . .
C25 C 0.0567(3) 0.06130(11) 0.5592(4) 0.0349(8) Uani 1 1 d . . .
H25A H 0.1234 0.0528 0.6287 0.042 Uiso 1 1 calc R . .
C26 C 0.0184(3) 0.04582(12) 0.4306(4) 0.0463(10) Uani 1 1 d . . .
H26A H 0.0058 0.0176 0.4275 0.056 Uiso 1 1 calc R . .
H26B H 0.0678 0.0491 0.4190 0.056 Uiso 1 1 calc R . .
C27 C -0.0725(4) 0.06585(14) 0.3225(4) 0.0535(11) Uani 1 1 d . . .
H27A H -0.0782 0.0632 0.2448 0.064 Uiso 1 1 calc R . .
H27B H -0.1281 0.0526 0.3077 0.064 Uiso 1 1 calc R . .
N4 N 0.0486(2) 0.17767(10) 0.5032(3) 0.0424(8) Uani 1 1 d . . .
C28 C 0.0582(3) 0.20723(13) 0.4757(4) 0.0509(11) Uani 1 1 d . . .
C29 C 0.0735(5) 0.24500(17) 0.4409(6) 0.088(2) Uani 1 1 d . . .
H29A H 0.1221 0.2595 0.5175 0.132 Uiso 1 1 calc R . .
H29B H 0.0135 0.2598 0.3920 0.132 Uiso 1 1 calc R . .
H29C H 0.0949 0.2411 0.3898 0.132 Uiso 1 1 calc R . .
C30 C 0.4368(8) 0.1417(4) 0.4133(11) 0.075(3) Uani 0.50 1 d PD . .
H30A H 0.3865 0.1603 0.3936 0.089 Uiso 0.50 1 calc PR . .
H30B H 0.4979 0.1494 0.4945 0.089 Uiso 0.50 1 calc PR . .
Cl1 Cl 0.4046(4) 0.0918(2) 0.4221(6) 0.165(3) Uani 0.50 1 d PD . .
Cl2 Cl 0.4476(4) 0.14145(16) 0.2914(5) 0.1368(18) Uani 0.50 1 d PD . .
B1 B 0.2017(4) 0.23778(19) 0.2199(6) 0.073(2) Uani 1 1 d D . .
F1A F 0.2808(7) 0.2088(3) 0.2784(9) 0.0885(7) Uani 0.40 1 d PD A 1
F2A F 0.1519(9) 0.2271(4) 0.0969(9) 0.0885(7) Uani 0.40 1 d PD A 1
F1B F 0.2763(10) 0.2128(4) 0.2403(13) 0.0885(7) Uani 0.30 1 d PD A 2
F2B F 0.1362(10) 0.2353(5) 0.0904(11) 0.0885(7) Uani 0.30 1 d PD A 2
F1C F 0.2109(11) 0.2172(4) 0.1480(14) 0.0885(7) Uani 0.30 1 d PD A 3
F2C F 0.1131(8) 0.2617(4) 0.1099(11) 0.0885(7) Uani 0.30 1 d PD A 3
F3 F 0.2465(3) 0.27244(11) 0.2612(4) 0.0885(7) Uani 1 1 d D A .
F4 F 0.1612(3) 0.22624(11) 0.2727(4) 0.0885(7) Uani 1 1 d D A .

loop_
_atom_site_aniso_label
_atom_site_aniso_U_11
_atom_site_aniso_U_22
_atom_site_aniso_U_33
_atom_site_aniso_U_23
_atom_site_aniso_U_13
_atom_site_aniso_U_12
Rh1 0.03157(19) 0.02544(17) 0.02501(17) -0.00236(10) 0.01322(14) -0.00317(11)
N1 0.0304(16) 0.0286(15) 0.0252(15) -0.0035(11) 0.0159(13) -0.0029(12)
N2 0.0318(16) 0.0319(16) 0.0320(16) -0.0058(12) 0.0176(14) -0.0029(13)
N3 0.0300(16) 0.0286(15) 0.0284(15) -0.0056(12) 0.0160(13) -0.0027(12)
C1 0.038(3) 0.023(2) 0.045(3) 0.000 0.022(3) 0.000
C2 0.035(2) 0.0269(18) 0.038(2) -0.0016(15) 0.0197(18) -0.0036(15)
C3 0.0302(18) 0.0258(17) 0.0246(17) -0.0015(13) 0.0150(15) 0.0001(13)
C4 0.034(3) 0.021(2) 0.028(2) 0.000 0.018(2) 0.000
C5 0.0296(18) 0.0242(16) 0.0280(17) -0.0016(13) 0.0164(15) -0.0035(13)
C6 0.0311(18) 0.0239(16) 0.0286(17) 0.0007(14) 0.0181(16) -0.0017(14)
C7 0.041(2) 0.042(2) 0.032(2) -0.0144(17) 0.0165(18) -0.0040(18)
C8 0.0312(19) 0.0338(19) 0.0347(19) -0.0079(15) 0.0199(17) -0.0022(15)
C9 0.038(2) 0.035(2) 0.042(2) -0.0034(17) 0.0227(19) 0.0017(16)
C10 0.055(3) 0.044(2) 0.059(3) -0.002(2) 0.036(3) 0.010(2)
C11 0.065(3) 0.057(3) 0.069(3) -0.010(2) 0.046(3) 0.012(2)
C12 0.062(3) 0.065(3) 0.053(3) -0.009(2) 0.043(3) 0.003(2)
C13 0.040(2) 0.047(2) 0.038(2) -0.0070(18) 0.0246(19) -0.0039(18)
C14 0.048(2) 0.036(2) 0.048(2) 0.0053(18) 0.031(2) 0.0064(18)
C15 0.061(3) 0.044(2) 0.071(3) 0.002(2) 0.040(3) -0.004(2)
C16 0.068(3) 0.064(3) 0.047(3) 0.004(2) 0.032(3) -0.007(3)
C17 0.047(2) 0.050(2) 0.044(2) -0.0012(19) 0.032(2) -0.0052(19)
C18 0.070(3) 0.080(3) 0.042(3) 0.003(2) 0.034(3) 0.004(3)
C19 0.064(4) 0.077(4) 0.089(4) 0.001(3) 0.047(3) -0.019(3)
C20 0.055(3) 0.047(2) 0.0211(19) -0.0036(17) 0.0087(19) -0.011(2)
C21 0.032(2) 0.041(2) 0.040(2) -0.0038(18) 0.0035(19) 0.0012(17)
C22 0.036(2) 0.064(3) 0.066(3) -0.018(3) 0.024(2) -0.007(2)
C23 0.047(2) 0.051(3) 0.053(3) -0.013(2) 0.034(2) -0.014(2)
C24 0.043(2) 0.0290(18) 0.0343(19) -0.0042(15) 0.0253(18) -0.0070(16)
C25 0.044(2) 0.0247(17) 0.038(2) -0.0040(15) 0.0259(18) -0.0052(15)
C26 0.067(3) 0.036(2) 0.050(2) -0.0139(18) 0.043(2) -0.011(2)
C27 0.065(3) 0.055(3) 0.036(2) -0.015(2) 0.029(2) -0.013(2)
N4 0.043(2) 0.0341(18) 0.0342(17) 0.0027(14) 0.0160(16) -0.0023(15)
C28 0.054(3) 0.040(2) 0.042(2) 0.0071(19) 0.021(2) -0.005(2)
C29 0.109(5) 0.053(3) 0.073(4) 0.018(3) 0.042(4) -0.019(3)
C30 0.049(6) 0.106(10) 0.060(7) 0.006(7) 0.030(5) 0.021(6)
Cl1 0.156(5) 0.248(7) 0.159(5) 0.080(5) 0.132(4) 0.104(5)
Cl2 0.120(4) 0.133(4) 0.115(3) 0.048(3) 0.051(3) 0.040(3)
B1 0.077(4) 0.091(5) 0.062(4) -0.030(4) 0.050(4) -0.042(4)
F1A 0.0994(16) 0.0913(15) 0.0911(16) -0.0112(13) 0.0670(14) -0.0216(13)
F2A 0.0994(16) 0.0913(15) 0.0911(16) -0.0112(13) 0.0670(14) -0.0216(13)
F1B 0.0994(16) 0.0913(15) 0.0911(16) -0.0112(13) 0.0670(14) -0.0216(13)
F2B 0.0994(16) 0.0913(15) 0.0911(16) -0.0112(13) 0.0670(14) -0.0216(13)
F1C 0.0994(16) 0.0913(15) 0.0911(16) -0.0112(13) 0.0670(14) -0.0216(13)
F2C 0.0994(16) 0.0913(15) 0.0911(16) -0.0112(13) 0.0670(14) -0.0216(13)
F3 0.0994(16) 0.0913(15) 0.0911(16) -0.0112(13) 0.0670(14) -0.0216(13)
F4 0.0994(16) 0.0913(15) 0.0911(16) -0.0112(13) 0.0670(14) -0.0216(13)

loop_
_atom_type_symbol
_atom_type_description
_atom_type_scat_dispersion_real
_atom_type_scat_dispersion_imag
_atom_type_scat_source
C C 0.0033 0.0016 'International Tables Vol C Tables 4.2.6.8 and 6.1.1.4'
H H 0.0000 0.0000 'International Tables Vol C Tables 4.2.6.8 and 6.1.1.4'
N N 0.0061 0.0033 'International Tables Vol C Tables 4.2.6.8 and 6.1.1.4'
B B 0.0013 0.0007 'International Tables Vol C Tables 4.2.6.8 and 6.1.1.4'
Cl Cl 0.1484 0.1585 'International Tables Vol C Tables 4.2.6.8 and 6.1.1.4'
F F 0.0171 0.0103 'International Tables Vol C Tables 4.2.6.8 and 6.1.1.4'
Rh Rh -1.1178 0.9187 'International Tables Vol C Tables 4.2.6.8 and 6.1.1.4'

loop_
_geom_angle_atom_site_label_1
_geom_angle_atom_site_label_2
_geom_angle_atom_site_label_3
_geom_angle
_geom_angle_site_symmetry_1
_geom_angle_site_symmetry_3
C6 Rh1 N4 86.70(13) . .
C6 Rh1 C25 96.56(14) . .
N4 Rh1 C25 153.18(15) . .
C6 Rh1 C24 95.08(14) . .
N4 Rh1 C24 167.87(15) . .
C25 Rh1 C24 38.58(14) . .
C6 Rh1 C21 153.03(17) . .
N4 Rh1 C21 90.44(15) . .
C25 Rh1 C21 97.97(16) . .
C24 Rh1 C21 82.52(17) . .
C6 Rh1 C20 170.05(17) . .
N4 Rh1 C20 90.28(15) . .
C25 Rh1 C20 81.95(16) . .
C24 Rh1 C20 89.86(16) . .
C21 Rh1 C20 36.32(19) . .
N2 N1 C6 114.9(3) . .
N2 N1 C8 115.9(3) . .
C6 N1 C8 129.1(3) . .
N3 N2 N1 102.8(3) . .
N2 N3 C5 112.7(3) . .
N2 N3 C7 118.4(3) . .
C5 N3 C7 129.0(3) . .
C2 C1 C2 120.9(5) . 2_556
C2 C1 H1A 119.5 . .
C2 C1 H1A 119.5 2_556 .
C1 C2 C3 119.6(4) . .
C1 C2 H2A 120.2 . .
C3 C2 H2A 120.2 . .
C4 C3 C2 119.6(3) . .
C4 C3 C5 118.1(3) . .
C2 C3 C5 122.2(3) . .
C3 C4 C3 120.5(4) . 2_556
C3 C4 H4A 119.7 . .
C3 C4 H4A 119.7 2_556 .
N3 C5 C6 107.8(3) . .
N3 C5 C3 124.1(3) . .
C6 C5 C3 128.1(3) . .
N1 C6 C5 101.8(3) . .
N1 C6 Rh1 134.5(3) . .
C5 C6 Rh1 122.9(3) . .
N3 C7 H7A 109.5 . .
N3 C7 H7B 109.5 . .
H7A C7 H7B 109.5 . .
N3 C7 H7C 109.5 . .
H7A C7 H7C 109.5 . .
H7B C7 H7C 109.5 . .
C13 C8 C9 123.8(4) . .
C13 C8 N1 118.3(3) . .
C9 C8 N1 117.9(3) . .
C10 C9 C8 116.9(4) . .
C10 C9 C14 120.7(4) . .
C8 C9 C14 122.4(3) . .
C11 C10 C9 120.9(4) . .
C11 C10 H10A 119.6 . .
C9 C10 H10A 119.6 . .
C10 C11 C12 121.1(4) . .
C10 C11 H11A 119.5 . .
C12 C11 H11A 119.5 . .
C11 C12 C13 121.0(4) . .
C11 C12 H12A 119.5 . .
C13 C12 H12A 119.5 . .
C12 C13 C8 116.4(4) . .
C12 C13 C17 120.9(4) . .
C8 C13 C17 122.6(4) . .
C16 C14 C15 110.7(4) . .
C16 C14 C9 111.1(4) . .
C15 C14 C9 112.2(4) . .
C16 C14 H14A 107.6 . .
C15 C14 H14A 107.6 . .
C9 C14 H14A 107.6 . .
C14 C15 H15A 109.5 . .
C14 C15 H15B 109.5 . .
H15A C15 H15B 109.5 . .
C14 C15 H15C 109.5 . .
H15A C15 H15C 109.5 . .
H15B C15 H15C 109.5 . .
C14 C16 H16A 109.5 . .
C14 C16 H16B 109.5 . .
H16A C16 H16B 109.5 . .
C14 C16 H16C 109.5 . .
H16A C16 H16C 109.5 . .
H16B C16 H16C 109.5 . .
C13 C17 C19 110.6(4) . .
C13 C17 C18 111.2(4) . .
C19 C17 C18 111.5(4) . .
C13 C17 H17A 107.8 . .
C19 C17 H17A 107.8 . .
C18 C17 H17A 107.8 . .
C17 C18 H18A 109.5 . .
C17 C18 H18B 109.5 . .
H18A C18 H18B 109.5 . .
C17 C18 H18C 109.5 . .
H18A C18 H18C 109.5 . .
H18B C18 H18C 109.5 . .
C17 C19 H19A 109.5 . .
C17 C19 H19B 109.5 . .
H19A C19 H19B 109.5 . .
C17 C19 H19C 109.5 . .
H19A C19 H19C 109.5 . .
H19B C19 H19C 109.5 . .
C21 C20 C27 124.1(4) . .
C21 C20 Rh1 70.3(2) . .
C27 C20 Rh1 110.4(3) . .
C21 C20 H20A 114.6 . .
C27 C20 H20A 114.6 . .
Rh1 C20 H20A 114.6 . .
C20 C21 C22 126.2(4) . .
C20 C21 Rh1 73.4(3) . .
C22 C21 Rh1 107.7(3) . .
C20 C21 H21A 113.9 . .
C22 C21 H21A 113.9 . .
Rh1 C21 H21A 113.9 . .
C21 C22 C23 113.3(4) . .
C21 C22 H22A 108.9 . .
C23 C22 H22A 108.9 . .
C21 C22 H22B 108.9 . .
C23 C22 H22B 108.9 . .
H22A C22 H22B 107.7 . .
C24 C23 C22 112.7(4) . .
C24 C23 H23A 109.1 . .
C22 C23 H23A 109.1 . .
C24 C23 H23B 109.1 . .
C22 C23 H23B 109.1 . .
H23A C23 H23B 107.8 . .
C25 C24 C23 124.4(3) . .
C25 C24 Rh1 70.2(2) . .
C23 C24 Rh1 112.8(3) . .
C25 C24 H24A 113.9 . .
C23 C24 H24A 113.9 . .
Rh1 C24 H24A 113.9 . .
C24 C25 C26 125.9(4) . .
C24 C25 Rh1 71.2(2) . .
C26 C25 Rh1 109.6(3) . .
C24 C25 H25A 113.9 . .
C26 C25 H25A 113.9 . .
Rh1 C25 H25A 113.9 . .
C25 C26 C27 113.6(4) . .
C25 C26 H26A 108.8 . .
C27 C26 H26A 108.8 . .
C25 C26 H26B 108.8 . .
C27 C26 H26B 108.8 . .
H26A C26 H26B 107.7 . .
C20 C27 C26 112.7(4) . .
C20 C27 H27A 109.0 . .
C26 C27 H27A 109.0 . .
C20 C27 H27B 109.0 . .
C26 C27 H27B 109.0 . .
H27A C27 H27B 107.8 . .
C28 N4 Rh1 175.8(4) . .
N4 C28 C29 178.1(6) . .
C28 C29 H29A 109.5 . .
C28 C29 H29B 109.5 . .
H29A C29 H29B 109.5 . .
C28 C29 H29C 109.5 . .
H29A C29 H29C 109.5 . .
H29B C29 H29C 109.5 . .
Cl2 C30 Cl1 105.8(7) . .
Cl2 C30 H30A 110.6 . .
Cl1 C30 H30A 110.6 . .
Cl2 C30 H30B 110.6 . .
Cl1 C30 H30B 110.6 . .
H30A C30 H30B 108.7 . .
F1C B1 F4 126.4(8) . .
F1C B1 F3 118.5(7) . .
F4 B1 F3 114.6(5) . .
F1C B1 F2A 39.4(8) . .
F4 B1 F2A 113.8(8) . .
F3 B1 F2A 121.1(8) . .
F1C B1 F2B 54.3(9) . .
F4 B1 F2B 109.9(9) . .
F3 B1 F2B 113.6(10) . .
F2A B1 F2B 15.4(9) . .
F1C B1 F1B 45.2(7) . .
F4 B1 F1B 116.7(7) . .
F3 B1 F1B 101.7(7) . .
F2A B1 F1B 84.5(8) . .
F2B B1 F1B 99.4(8) . .
F1C B1 F1A 61.0(8) . .
F4 B1 F1A 99.4(6) . .
F3 B1 F1A 104.1(6) . .
F2A B1 F1A 99.0(7) . .
F2B B1 F1A 114.4(9) . .
F1B B1 F1A 19.0(6) . .
F1C B1 F2C 95.6(8) . .
F4 B1 F2C 95.6(6) . .
F3 B1 F2C 85.6(6) . .
F2A B1 F2C 58.2(7) . .
F2B B1 F2C 42.8(7) . .
F1B B1 F2C 138.8(8) . .
F1A B1 F2C 156.6(7) . .

loop_
_geom_bond_atom_site_label_1
_geom_bond_atom_site_label_2
_geom_bond_distance
_geom_bond_site_symmetry_2
Rh1 C6 2.048(4) .
Rh1 N4 2.060(3) .
Rh1 C25 2.103(4) .
Rh1 C24 2.116(4) .
Rh1 C21 2.171(4) .
Rh1 C20 2.210(4) .
N1 N2 1.346(4) .
N1 C6 1.361(5) .
N1 C8 1.444(4) .
N2 N3 1.314(4) .
N3 C5 1.350(4) .
N3 C7 1.468(4) .
C1 C2 1.383(5) .
C1 C2 1.383(5) 2_556
C1 H1A 0.9500 .
C2 C3 1.390(5) .
C2 H2A 0.9500 .
C3 C4 1.388(4) .
C3 C5 1.482(5) .
C4 C3 1.388(4) 2_556
C4 H4A 0.9500 .
C5 C6 1.388(5) .
C7 H7A 0.9800 .
C7 H7B 0.9800 .
C7 H7C 0.9800 .
C8 C13 1.399(6) .
C8 C9 1.405(6) .
C9 C10 1.391(6) .
C9 C14 1.526(6) .
C10 C11 1.376(7) .
C10 H10A 0.9500 .
C11 C12 1.383(7) .
C11 H11A 0.9500 .
C12 C13 1.398(6) .
C12 H12A 0.9500 .
C13 C17 1.511(6) .
C14 C16 1.519(7) .
C14 C15 1.524(6) .
C14 H14A 1.0000 .
C15 H15A 0.9800 .
C15 H15B 0.9800 .
C15 H15C 0.9800 .
C16 H16A 0.9800 .
C16 H16B 0.9800 .
C16 H16C 0.9800 .
C17 C19 1.528(6) .
C17 C18 1.529(6) .
C17 H17A 1.0000 .
C18 H18A 0.9800 .
C18 H18B 0.9800 .
C18 H18C 0.9800 .
C19 H19A 0.9800 .
C19 H19B 0.9800 .
C19 H19C 0.9800 .
C20 C21 1.366(7) .
C20 C27 1.510(6) .
C20 H20A 1.0000 .
C21 C22 1.509(7) .
C21 H21A 1.0000 .
C22 C23 1.539(7) .
C22 H22A 0.9900 .
C22 H22B 0.9900 .
C23 C24 1.518(6) .
C23 H23A 0.9900 .
C23 H23B 0.9900 .
C24 C25 1.394(5) .
C24 H24A 1.0000 .
C25 C26 1.512(5) .
C25 H25A 1.0000 .
C26 C27 1.517(7) .
C26 H26A 0.9900 .
C26 H26B 0.9900 .
C27 H27A 0.9900 .
C27 H27B 0.9900 .
N4 C28 1.128(5) .
C28 C29 1.459(6) .
C29 H29A 0.9800 .
C29 H29B 0.9800 .
C29 H29C 0.9800 .
C30 Cl2 1.765(11) .
C30 Cl1 1.834(13) .
C30 H30A 0.9900 .
C30 H30B 0.9900 .
B1 F1C 1.286(11) .
B1 F4 1.345(6) .
B1 F3 1.347(6) .
B1 F2A 1.360(10) .
B1 F2B 1.377(12) .
B1 F1B 1.458(12) .
B1 F1A 1.491(11) .
B1 F2C 1.572(11) .

loop_
_geom_torsion_atom_site_label_1
_geom_torsion_atom_site_label_2
_geom_torsion_atom_site_label_3
_geom_torsion_atom_site_label_4
_geom_torsion
_geom_torsion_site_symmetry_1
_geom_torsion_site_symmetry_4
C6 N1 N2 N3 0.3(4) . .
C8 N1 N2 N3 179.8(3) . .
N1 N2 N3 C5 0.0(4) . .
N1 N2 N3 C7 -179.2(3) . .
C2 C1 C2 C3 -1.0(2) 2_556 .
C1 C2 C3 C4 2.1(5) . .
C1 C2 C3 C5 179.1(3) . .
C2 C3 C4 C3 -1.0(2) . 2_556
C5 C3 C4 C3 -178.2(3) . 2_556
N2 N3 C5 C6 -0.2(4) . .
C7 N3 C5 C6 178.9(4) . .
N2 N3 C5 C3 179.0(3) . .
C7 N3 C5 C3 -1.9(6) . .
C4 C3 C5 N3 -127.2(3) . .
C2 C3 C5 N3 55.7(5) . .
C4 C3 C5 C6 51.9(5) . .
C2 C3 C5 C6 -125.2(4) . .
N2 N1 C6 C5 -0.4(4) . .
C8 N1 C6 C5 -179.8(3) . .
N2 N1 C6 Rh1 169.2(3) . .
C8 N1 C6 Rh1 -10.3(6) . .
N3 C5 C6 N1 0.3(4) . .
C3 C5 C6 N1 -178.9(3) . .
N3 C5 C6 Rh1 -170.8(2) . .
C3 C5 C6 Rh1 10.0(5) . .
N4 Rh1 C6 N1 -105.5(4) . .
C25 Rh1 C6 N1 47.8(4) . .
C24 Rh1 C6 N1 86.5(4) . .
C21 Rh1 C6 N1 170.0(3) . .
C20 Rh1 C6 N1 -33.0(10) . .
N4 Rh1 C6 C5 62.3(3) . .
C25 Rh1 C6 C5 -144.4(3) . .
C24 Rh1 C6 C5 -105.7(3) . .
C21 Rh1 C6 C5 -22.2(5) . .
C20 Rh1 C6 C5 134.8(8) . .
N2 N1 C8 C13 -100.8(4) . .
C6 N1 C8 C13 78.6(5) . .
N2 N1 C8 C9 77.2(4) . .
C6 N1 C8 C9 -103.4(4) . .
C13 C8 C9 C10 1.2(6) . .
N1 C8 C9 C10 -176.7(4) . .
C13 C8 C9 C14 -179.8(4) . .
N1 C8 C9 C14 2.3(6) . .
C8 C9 C10 C11 -1.4(7) . .
C14 C9 C10 C11 179.6(4) . .
C9 C10 C11 C12 0.9(8) . .
C10 C11 C12 C13 0.0(8) . .
C11 C12 C13 C8 -0.2(7) . .
C11 C12 C13 C17 179.5(5) . .
C9 C8 C13 C12 -0.5(6) . .
N1 C8 C13 C12 177.4(4) . .
C9 C8 C13 C17 179.9(4) . .
N1 C8 C13 C17 -2.2(6) . .
C10 C9 C14 C16 74.3(5) . .
C8 C9 C14 C16 -104.6(5) . .
C10 C9 C14 C15 -50.1(6) . .
C8 C9 C14 C15 131.0(4) . .
C12 C13 C17 C19 -66.2(6) . .
C8 C13 C17 C19 113.5(5) . .
C12 C13 C17 C18 58.4(6) . .
C8 C13 C17 C18 -122.0(5) . .
C6 Rh1 C20 C21 -162.6(8) . .
N4 Rh1 C20 C21 -90.4(3) . .
C25 Rh1 C20 C21 115.4(3) . .
C24 Rh1 C20 C21 77.5(3) . .
C6 Rh1 C20 C27 77.3(9) . .
N4 Rh1 C20 C27 149.5(4) . .
C25 Rh1 C20 C27 -4.8(3) . .
C24 Rh1 C20 C27 -42.6(4) . .
C21 Rh1 C20 C27 -120.1(5) . .
C27 C20 C21 C22 1.8(7) . .
Rh1 C20 C21 C22 -100.0(4) . .
C27 C20 C21 Rh1 101.8(4) . .
C6 Rh1 C21 C20 173.5(3) . .
N4 Rh1 C21 C20 89.9(3) . .
C25 Rh1 C21 C20 -64.6(3) . .
C24 Rh1 C21 C20 -100.0(3) . .
C6 Rh1 C21 C22 -63.0(5) . .
N4 Rh1 C21 C22 -146.6(3) . .
C25 Rh1 C21 C22 59.0(3) . .
C24 Rh1 C21 C22 23.5(3) . .
C20 Rh1 C21 C22 123.5(4) . .
C20 C21 C22 C23 45.7(6) . .
Rh1 C21 C22 C23 -36.3(5) . .
C21 C22 C23 C24 32.0(5) . .
C22 C23 C24 C25 -91.7(5) . .
C22 C23 C24 Rh1 -10.8(5) . .
C6 Rh1 C24 C25 -94.2(2) . .
N4 Rh1 C24 C25 167.9(6) . .
C21 Rh1 C24 C25 112.9(3) . .
C20 Rh1 C24 C25 77.2(3) . .
C6 Rh1 C24 C23 145.8(3) . .
N4 Rh1 C24 C23 47.8(8) . .
C25 Rh1 C24 C23 -120.0(4) . .
C21 Rh1 C24 C23 -7.1(3) . .
C20 Rh1 C24 C23 -42.8(3) . .
C23 C24 C25 C26 3.6(6) . .
Rh1 C24 C25 C26 -101.1(4) . .
C23 C24 C25 Rh1 104.7(4) . .
C6 Rh1 C25 C24 89.9(2) . .
N4 Rh1 C25 C24 -174.4(3) . .
C21 Rh1 C25 C24 -67.3(3) . .
C20 Rh1 C25 C24 -100.0(3) . .
C6 Rh1 C25 C26 -147.6(3) . .
N4 Rh1 C25 C26 -51.9(5) . .
C24 Rh1 C25 C26 122.4(4) . .
C21 Rh1 C25 C26 55.2(3) . .
C20 Rh1 C25 C26 22.5(3) . .
C24 C25 C26 C27 42.9(6) . .
Rh1 C25 C26 C27 -37.7(4) . .
C21 C20 C27 C26 -93.7(5) . .
Rh1 C20 C27 C26 -14.2(5) . .
C25 C26 C27 C20 34.5(6) . .
C6 Rh1 N4 C28 93(5) . .
C25 Rh1 N4 C28 -5(5) . .
C24 Rh1 N4 C28 -168(5) . .
C21 Rh1 N4 C28 -113(5) . .
C20 Rh1 N4 C28 -77(5) . .
Rh1 N4 C28 C29 -25(20) . .
